data_1553870
loop_
_publ_author_name
'Luo, Jun'
'Huang, Wan-Sha'
'Hu, Sheng-Mou'
'Zhang, Pan-Pan'
'Zhou, Xu-Wei'
'Wang, Xiao-Bing'
'Yang, Ming-Hua'
'Luo, Jian-Guang'
'Wang, Chen'
'Liu, Chang'
'Yao, He-Quan'
'Zhang, Can'
'Sun, Hong-Bin'
'Chen, Yi-Jun'
'Kong, Ling-Yi'

_publ_section_title
;
 Rearranged limonoids with unique 6/5/6/5 tetracarbocyclic skeletons from
 Toona ciliata and biomimetic structure divergence
;
_journal_issue 12
_journal_name_full 'Organic Chemistry Frontiers'
_journal_page_first 2417
_journal_paper_doi 10.1039/C7QO00678K
_journal_volume 4
_journal_year 2017
_chemical_absolute_configuration ad
_chemical_formula_sum 'C31 H38 O9'
_chemical_formula_weight 554.61
_space_group_crystal_system monoclinic
_space_group_IT_number 4
_space_group_name_Hall 'P 2yb'
_space_group_name_H-M_alt 'P 1 21 1'
_atom_sites_solution_hydrogens geom
_audit_creation_method SHELXL-2013
_audit_update_record
;
2017-03-20 deposited with the CCDC.
2017-09-06 downloaded from the CCDC.
;
_cell_angle_alpha 90
_cell_angle_beta 98.2670(10)
_cell_angle_gamma 90
_cell_formula_units_Z 2
_cell_length_a 7.90440(10)
_cell_length_b 11.5678(2)
_cell_length_c 15.8146(2)
_cell_measurement_reflns_used 7481
_cell_measurement_temperature 290(2)
_cell_measurement_theta_max 69.4405
_cell_measurement_theta_min 3.8181
_cell_volume 1431.01(4)
_computing_cell_refinement 'CrysAlisPro (Agilent Technologies)'
_computing_data_collection 'CrysAlisPro (Agilent Technologies)'
_computing_data_reduction 'CrysAlisPro (Agilent Technologies)'
_computing_molecular_graphics 'Ortep-3 (L. J. Farrugia, 2001)'
_computing_publication_material SHELXL-2013
_computing_structure_refinement 'SHELXL-2013 (Sheldrick, 2013)'
_computing_structure_solution 'SHELXS-97 (Sheldrick, 1997)'
_diffrn_ambient_temperature 290(2)
_diffrn_detector_area_resol_mean 15.9149
_diffrn_measured_fraction_theta_full 0.998
_diffrn_measured_fraction_theta_max 0.990
_diffrn_measurement_device_type 'Gemini S Ultra, Agilent Technologies'
_diffrn_measurement_method '\w scans'
_diffrn_radiation_type CuK\a
_diffrn_radiation_wavelength 1.54184
_diffrn_reflns_av_R_equivalents 0.0199
_diffrn_reflns_av_unetI/netI 0.0244
_diffrn_reflns_Laue_measured_fraction_full 0.998
_diffrn_reflns_Laue_measured_fraction_max 0.990
_diffrn_reflns_limit_h_max 9
_diffrn_reflns_limit_h_min -6
_diffrn_reflns_limit_k_max 14
_diffrn_reflns_limit_k_min -14
_diffrn_reflns_limit_l_max 17
_diffrn_reflns_limit_l_min -19
_diffrn_reflns_number 11215
_diffrn_reflns_point_group_measured_fraction_full 0.989
_diffrn_reflns_point_group_measured_fraction_max 0.976
_diffrn_reflns_theta_full 67.684
_diffrn_reflns_theta_max 69.568
_diffrn_reflns_theta_min 4.754
_diffrn_source 'Enhance Ultra (Cu) X-ray Source'
_exptl_absorpt_coefficient_mu 0.775
_exptl_absorpt_correction_T_max 1.00000
_exptl_absorpt_correction_T_min 0.93003
_exptl_absorpt_correction_type multi-scan
_exptl_absorpt_process_details
;
CrysAlisPro, Agilent Technologies,
Version 1.171.36.21 (release 14-08-2012 CrysAlis171 .NET)
(compiled Sep 14 2012,17:21:16)
Empirical absorption correction using spherical harmonics,
 implemented in SCALE3 ABSPACK scaling algorithm.
;
_exptl_crystal_colour white
_exptl_crystal_density_diffrn 1.287
_exptl_crystal_description block
_exptl_crystal_F_000 592
_exptl_crystal_size_max 0.360
_exptl_crystal_size_mid 0.300
_exptl_crystal_size_min 0.230
_refine_diff_density_max 0.143
_refine_diff_density_min -0.177
_refine_diff_density_rms 0.036
_refine_ls_abs_structure_details
;
 Flack x determined using 2282 quotients [(I+)-(I-)]/[(I+)+(I-)]
 (Parsons and Flack (2004), Acta Cryst. A60, s61).
;
_refine_ls_abs_structure_Flack 0.05(6)
_refine_ls_extinction_method none
_refine_ls_goodness_of_fit_ref 1.030
_refine_ls_hydrogen_treatment constr
_refine_ls_matrix_type full
_refine_ls_number_parameters 363
_refine_ls_number_reflns 5242
_refine_ls_number_restraints 1
_refine_ls_restrained_S_all 1.030
_refine_ls_R_factor_all 0.0350
_refine_ls_R_factor_gt 0.0337
_refine_ls_shift/su_max 0.000
_refine_ls_shift/su_mean 0.000
_refine_ls_structure_factor_coef Fsqd
_refine_ls_weighting_details 'w=1/[\s^2^(Fo^2^)+(0.0552P)^2^+0.1072P] where P=(Fo^2^+2Fc^2^)/3'
_refine_ls_weighting_scheme calc
_refine_ls_wR_factor_gt 0.0879
_refine_ls_wR_factor_ref 0.0896
_reflns_Friedel_coverage 0.871
_reflns_Friedel_fraction_full 0.980
_reflns_Friedel_fraction_max 0.961
_reflns_number_gt 5042
_reflns_number_total 5242
_reflns_threshold_expression 'I > 2\s(I)'
_cod_data_source_file c7qo00678k2.cif
_cod_data_source_block shelxl
_cod_original_sg_symbol_H-M 'P 21'
_cod_database_code 1553870
_shelx_space_group_comment
;
The symmetry employed for this shelxl refinement is uniquely defined
by the following loop, which should always be used as a source of
symmetry information in preference to the above space-group names.
They are only intended as comments.
;
_shelx_estimated_absorpt_t_min 0.768
_shelx_estimated_absorpt_t_max 0.842
_shelxl_version_number 2013-4

loop_
_space_group_symop_operation_xyz
'x, y, z'
'-x, y+1/2, -z'

loop_
_atom_site_label
_atom_site_type_symbol
_atom_site_fract_x
_atom_site_fract_y
_atom_site_fract_z
_atom_site_U_iso_or_equiv
_atom_site_adp_type
_atom_site_occupancy
_atom_site_site_symmetry_order
_atom_site_calc_flag
_atom_site_refinement_flags_posn
_atom_site_refinement_flags_adp
O8 O 0.3936(2) 0.61461(12) 0.76489(10) 0.0411(3) Uani 1 1 d . .
O6 O 0.10948(18) 0.53131(14) 0.82343(10) 0.0413(3) Uani 1 1 d . .
O3 O -0.1172(2) 0.01809(18) 0.64612(12) 0.0574(5) Uani 1 1 d . .
O7 O -0.1144(2) 0.4736(2) 0.73018(16) 0.0725(6) Uani 1 1 d . .
O4 O 0.4404(3) 0.09438(14) 0.83765(12) 0.0521(4) Uani 1 1 d . .
H4 H 0.3437 0.0977 0.8109 0.078 Uiso 1 1 calc R U
O2 O 0.0958(3) 0.07301(19) 0.74565(12) 0.0623(5) Uani 1 1 d . .
O1 O 0.6012(3) 0.1443(2) 0.50864(14) 0.0681(6) Uani 1 1 d . .
C14 C 0.4515(3) 0.30754(17) 0.83080(13) 0.0346(4) Uani 1 1 d . .
C13 C 0.3287(2) 0.38983(18) 0.86622(13) 0.0339(4) Uani 1 1 d . .
C12 C 0.2197(2) 0.44798(17) 0.79035(13) 0.0337(4) Uani 1 1 d . .
H12 H 0.1472 0.3887 0.7592 0.040 Uiso 1 1 calc R U
C30 C 0.6135(3) 0.2497(2) 0.70852(14) 0.0402(5) Uani 1 1 d . .
H30A H 0.5844 0.1693 0.7163 0.048 Uiso 1 1 calc R U
H30B H 0.7347 0.2602 0.7277 0.048 Uiso 1 1 calc R U
C17 C 0.2210(3) 0.3022(2) 0.91101(14) 0.0398(5) Uani 1 1 d . .
H17 H 0.1504 0.2598 0.8652 0.048 Uiso 1 1 calc R U
O9 O 0.1756(3) 0.72163(18) 0.69873(17) 0.0780(6) Uani 1 1 d . .
C10 C 0.2500(3) 0.33522(19) 0.58543(13) 0.0367(4) Uani 1 1 d . .
C1 C 0.4286(3) 0.38251(18) 0.60976(14) 0.0369(4) Uani 1 1 d . .
H1 H 0.4505 0.4423 0.5688 0.044 Uiso 1 1 calc R U
C9 C 0.4607(3) 0.43297(17) 0.70187(14) 0.0351(4) Uani 1 1 d . .
H9 H 0.5631 0.4815 0.7054 0.042 Uiso 1 1 calc R U
C8 C 0.5089(2) 0.32820(17) 0.75726(14) 0.0346(4) Uani 1 1 d . .
C4 C 0.3285(3) 0.13328(19) 0.55634(14) 0.0414(5) Uani 1 1 d . .
C25 C -0.0548(3) 0.5351(2) 0.78692(17) 0.0473(5) Uani 1 1 d . .
C11 C 0.3176(3) 0.50920(17) 0.72706(14) 0.0352(4) Uani 1 1 d . .
H11 H 0.2381 0.5288 0.6756 0.042 Uiso 1 1 calc R U
C6 C 0.0403(3) 0.1785(2) 0.61322(16) 0.0456(5) Uani 1 1 d . .
H6A H -0.0219 0.2467 0.6268 0.055 Uiso 1 1 calc R U
H6B H -0.0082 0.1535 0.5563 0.055 Uiso 1 1 calc R U
C3 C 0.5079(3) 0.1847(2) 0.55518(14) 0.0434(5) Uani 1 1 d . .
C15 C 0.4763(3) 0.19855(19) 0.88569(14) 0.0409(5) Uani 1 1 d . .
H15 H 0.5945 0.1960 0.9146 0.049 Uiso 1 1 calc R U
C27 C 0.3063(4) 0.7141(2) 0.74719(18) 0.0516(6) Uani 1 1 d . .
C18 C 0.4248(3) 0.4773(2) 0.92886(15) 0.0434(5) Uani 1 1 d . .
H18A H 0.3440 0.5278 0.9500 0.065 Uiso 1 1 calc R U
H18B H 0.5011 0.5221 0.8999 0.065 Uiso 1 1 calc R U
H18C H 0.4891 0.4367 0.9758 0.065 Uiso 1 1 calc R U
C2 C 0.5667(3) 0.2862(2) 0.61255(15) 0.0397(5) Uani 1 1 d . .
H2 H 0.6687 0.3195 0.5934 0.048 Uiso 1 1 calc R U
C16 C 0.3560(3) 0.2162(2) 0.95254(15) 0.0477(5) Uani 1 1 d . .
H16A H 0.4175 0.2476 1.0050 0.057 Uiso 1 1 calc R U
H16B H 0.3033 0.1437 0.9653 0.057 Uiso 1 1 calc R U
C5 C 0.2279(3) 0.21136(19) 0.61253(13) 0.0358(4) Uani 1 1 d . .
H5 H 0.2854 0.2045 0.6715 0.043 Uiso 1 1 calc R U
C7 C 0.0146(3) 0.0849(2) 0.67550(14) 0.0432(5) Uani 1 1 d . .
C19 C 0.1300(3) 0.3982(2) 0.54007(17) 0.0533(6) Uani 1 1 d . .
H19A H 0.1551 0.4723 0.5228 0.064 Uiso 1 1 calc R U
H19B H 0.0204 0.3683 0.5254 0.064 Uiso 1 1 calc R U
C22 C 0.1328(4) 0.4114(3) 1.04570(19) 0.0643(7) Uani 1 1 d . .
H22 H 0.2393 0.4328 1.0743 0.077 Uiso 1 1 calc R U
O5 O -0.1470(3) 0.3913(3) 1.01457(18) 0.1017(10) Uani 1 1 d . .
C29 C 0.2406(4) 0.1259(3) 0.46337(16) 0.0580(7) Uani 1 1 d . .
H29A H 0.1280 0.0941 0.4620 0.087 Uiso 1 1 calc R U
H29B H 0.3063 0.0770 0.4313 0.087 Uiso 1 1 calc R U
H29C H 0.2325 0.2018 0.4387 0.087 Uiso 1 1 calc R U
C20 C 0.1005(3) 0.3489(2) 0.96752(16) 0.0504(6) Uani 1 1 d . .
C28 C 0.3514(4) 0.0105(2) 0.59328(18) 0.0573(7) Uani 1 1 d . .
H28A H 0.4056 0.0144 0.6516 0.086 Uiso 1 1 calc R U
H28B H 0.4212 -0.0338 0.5604 0.086 Uiso 1 1 calc R U
H28C H 0.2416 -0.0258 0.5910 0.086 Uiso 1 1 calc R U
C26 C -0.1482(4) 0.6271(3) 0.8281(3) 0.0761(9) Uani 1 1 d . .
H26A H -0.1051 0.7016 0.8151 0.114 Uiso 1 1 calc R U
H26B H -0.1312 0.6159 0.8889 0.114 Uiso 1 1 calc R U
H26C H -0.2680 0.6228 0.8068 0.114 Uiso 1 1 calc R U
C21 C -0.0698(4) 0.3407(4) 0.9527(2) 0.0811(11) Uani 1 1 d . .
H21 H -0.1292 0.3042 0.9050 0.097 Uiso 1 1 calc R U
C31 C 0.3943(5) 0.8115(2) 0.7983(3) 0.0764(9) Uani 1 1 d . .
H31A H 0.4965 0.7832 0.8322 0.115 Uiso 1 1 calc R U
H31B H 0.3194 0.8428 0.8352 0.115 Uiso 1 1 calc R U
H31C H 0.4233 0.8707 0.7604 0.115 Uiso 1 1 calc R U
C24 C -0.1596(5) -0.0740(3) 0.7009(2) 0.0749(9) Uani 1 1 d . .
H24A H -0.2571 -0.1155 0.6730 0.112 Uiso 1 1 calc R U
H24B H -0.1857 -0.0420 0.7535 0.112 Uiso 1 1 calc R U
H24C H -0.0642 -0.1258 0.7127 0.112 Uiso 1 1 calc R U
C23 C -0.0179(5) 0.4337(4) 1.0702(2) 0.0826(11) Uani 1 1 d . .
H23 H -0.0320 0.4737 1.1197 0.099 Uiso 1 1 calc R U

loop_
_atom_site_aniso_label
_atom_site_aniso_U_11
_atom_site_aniso_U_22
_atom_site_aniso_U_33
_atom_site_aniso_U_23
_atom_site_aniso_U_13
_atom_site_aniso_U_12
O8 0.0430(8) 0.0264(7) 0.0540(9) -0.0019(7) 0.0067(7) 0.0014(6)
O6 0.0346(7) 0.0419(8) 0.0480(8) -0.0079(7) 0.0076(6) 0.0059(6)
O3 0.0552(10) 0.0588(11) 0.0558(10) 0.0020(9) 0.0002(8) -0.0195(9)
O7 0.0401(9) 0.0834(15) 0.0895(15) -0.0227(13) -0.0062(9) 0.0061(10)
O4 0.0688(11) 0.0330(8) 0.0538(10) -0.0029(7) 0.0057(8) 0.0028(8)
O2 0.0629(11) 0.0786(14) 0.0434(9) 0.0072(9) 0.0013(8) -0.0242(10)
O1 0.0615(11) 0.0756(14) 0.0730(13) -0.0284(11) 0.0296(10) 0.0046(10)
C14 0.0325(9) 0.0313(10) 0.0384(10) -0.0045(8) -0.0006(8) 0.0016(8)
C13 0.0349(9) 0.0334(10) 0.0333(9) -0.0050(8) 0.0045(8) -0.0010(8)
C12 0.0311(9) 0.0306(10) 0.0394(10) -0.0060(8) 0.0054(8) 0.0023(8)
C30 0.0360(10) 0.0413(12) 0.0439(12) -0.0022(9) 0.0078(9) 0.0071(9)
C17 0.0456(11) 0.0393(11) 0.0355(10) -0.0023(8) 0.0090(9) -0.0039(9)
O9 0.0821(14) 0.0476(11) 0.0976(17) 0.0047(11) -0.0096(12) 0.0225(11)
C10 0.0420(11) 0.0366(10) 0.0323(10) 0.0001(8) 0.0083(8) 0.0046(9)
C1 0.0418(10) 0.0331(10) 0.0377(10) 0.0054(8) 0.0124(8) 0.0020(8)
C9 0.0327(10) 0.0302(10) 0.0435(11) -0.0009(8) 0.0095(8) -0.0013(8)
C8 0.0315(9) 0.0308(10) 0.0410(11) -0.0037(8) 0.0030(8) 0.0016(8)
C4 0.0498(12) 0.0367(11) 0.0386(11) -0.0042(9) 0.0093(9) 0.0020(9)
C25 0.0332(10) 0.0484(13) 0.0611(14) 0.0016(12) 0.0093(10) 0.0034(10)
C11 0.0348(10) 0.0292(10) 0.0413(10) -0.0007(8) 0.0043(8) 0.0014(8)
C6 0.0387(11) 0.0516(13) 0.0462(12) 0.0003(10) 0.0045(9) -0.0041(10)
C3 0.0500(12) 0.0433(12) 0.0389(11) -0.0015(9) 0.0132(9) 0.0085(10)
C15 0.0452(11) 0.0361(11) 0.0400(11) -0.0005(9) 0.0010(9) 0.0029(9)
C27 0.0632(15) 0.0299(11) 0.0630(15) 0.0027(10) 0.0135(12) 0.0064(11)
C18 0.0456(11) 0.0413(12) 0.0417(11) -0.0094(9) 0.0007(9) -0.0027(10)
C2 0.0362(10) 0.0409(11) 0.0448(12) -0.0015(9) 0.0158(9) 0.0001(9)
C16 0.0615(14) 0.0416(12) 0.0403(11) 0.0046(10) 0.0081(10) -0.0002(11)
C5 0.0363(10) 0.0370(10) 0.0342(10) 0.0005(8) 0.0058(8) 0.0001(8)
C7 0.0395(11) 0.0498(13) 0.0408(11) -0.0039(10) 0.0079(9) -0.0048(9)
C19 0.0543(14) 0.0487(13) 0.0535(14) 0.0092(11) -0.0035(11) 0.0074(11)
C22 0.0744(18) 0.0756(19) 0.0449(13) -0.0010(13) 0.0152(13) 0.0149(15)
O5 0.0672(14) 0.166(3) 0.0793(17) -0.0012(19) 0.0348(13) 0.0184(18)
C29 0.0661(16) 0.0651(17) 0.0419(12) -0.0136(12) 0.0043(11) 0.0024(14)
C20 0.0547(14) 0.0552(14) 0.0441(12) 0.0042(11) 0.0161(10) 0.0014(11)
C28 0.0769(17) 0.0379(12) 0.0604(15) -0.0002(11) 0.0210(13) 0.0074(12)
C26 0.0494(15) 0.0677(19) 0.114(3) -0.0097(19) 0.0224(16) 0.0160(14)
C21 0.0557(17) 0.128(3) 0.0644(19) -0.006(2) 0.0245(14) -0.011(2)
C31 0.098(2) 0.0312(13) 0.099(2) -0.0074(14) 0.011(2) -0.0013(14)
C24 0.0719(19) 0.069(2) 0.082(2) 0.0143(16) 0.0050(16) -0.0284(16)
C23 0.100(3) 0.097(3) 0.0587(18) 0.0024(18) 0.0394(19) 0.028(2)

loop_
_atom_type_symbol
_atom_type_description
_atom_type_scat_dispersion_real
_atom_type_scat_dispersion_imag
_atom_type_scat_source
C C 0.0181 0.0091 'International Tables Vol C Tables 4.2.6.8 and 6.1.1.4'
H H 0.0000 0.0000 'International Tables Vol C Tables 4.2.6.8 and 6.1.1.4'
O O 0.0492 0.0322 'International Tables Vol C Tables 4.2.6.8 and 6.1.1.4'

loop_
_geom_angle_atom_site_label_1
_geom_angle_atom_site_label_2
_geom_angle_atom_site_label_3
_geom_angle
C27 O8 C11 117.51(18)
C25 O6 C12 117.47(17)
C7 O3 C24 117.3(2)
C15 O4 H4 109.5
C8 C14 C13 121.67(19)
C8 C14 C15 127.86(19)
C13 C14 C15 110.09(18)
C14 C13 C12 107.68(16)
C14 C13 C18 111.49(17)
C12 C13 C18 112.73(18)
C14 C13 C17 100.34(17)
C12 C13 C17 111.09(17)
C18 C13 C17 112.75(17)
O6 C12 C11 108.47(16)
O6 C12 C13 108.07(16)
C11 C12 C13 115.93(16)
O6 C12 H12 108.0
C11 C12 H12 108.0
C13 C12 H12 108.0
C8 C30 C2 105.19(17)
C8 C30 H30A 110.7
C2 C30 H30A 110.7
C8 C30 H30B 110.7
C2 C30 H30B 110.7
H30A C30 H30B 108.8
C20 C17 C16 116.2(2)
C20 C17 C13 118.2(2)
C16 C17 C13 102.96(18)
C20 C17 H17 106.2
C16 C17 H17 106.2
C13 C17 H17 106.2
C19 C10 C1 120.6(2)
C19 C10 C5 124.9(2)
C1 C10 C5 114.34(18)
C10 C1 C9 113.26(16)
C10 C1 C2 111.96(18)
C9 C1 C2 102.87(16)
C10 C1 H1 109.5
C9 C1 H1 109.5
C2 C1 H1 109.5
C8 C9 C11 116.42(17)
C8 C9 C1 103.61(16)
C11 C9 C1 115.62(17)
C8 C9 H9 106.9
C11 C9 H9 106.9
C1 C9 H9 106.9
C14 C8 C9 124.19(18)
C14 C8 C30 128.2(2)
C9 C8 C30 107.26(18)
C29 C4 C28 109.0(2)
C29 C4 C3 107.50(19)
C28 C4 C3 107.6(2)
C29 C4 C5 112.32(19)
C28 C4 C5 111.10(18)
C3 C4 C5 109.14(17)
O7 C25 O6 123.9(2)
O7 C25 C26 126.0(2)
O6 C25 C26 110.0(2)
O8 C11 C12 109.82(16)
O8 C11 C9 108.29(16)
C12 C11 C9 111.53(16)
O8 C11 H11 109.1
C12 C11 H11 109.1
C9 C11 H11 109.1
C7 C6 C5 114.03(19)
C7 C6 H6A 108.7
C5 C6 H6A 108.7
C7 C6 H6B 108.7
C5 C6 H6B 108.7
H6A C6 H6B 107.6
O1 C3 C2 120.2(2)
O1 C3 C4 120.1(2)
C2 C3 C4 119.73(18)
O4 C15 C14 113.20(17)
O4 C15 C16 112.49(19)
C14 C15 C16 103.92(18)
O4 C15 H15 109.0
C14 C15 H15 109.0
C16 C15 H15 109.0
O9 C27 O8 124.3(3)
O9 C27 C31 125.5(3)
O8 C27 C31 110.2(2)
C13 C18 H18A 109.5
C13 C18 H18B 109.5
H18A C18 H18B 109.5
C13 C18 H18C 109.5
H18A C18 H18C 109.5
H18B C18 H18C 109.5
C3 C2 C1 112.58(18)
C3 C2 C30 112.39(19)
C1 C2 C30 106.67(17)
C3 C2 H2 108.4
C1 C2 H2 108.4
C30 C2 H2 108.4
C15 C16 C17 104.65(18)
C15 C16 H16A 110.8
C17 C16 H16A 110.8
C15 C16 H16B 110.8
C17 C16 H16B 110.8
H16A C16 H16B 108.9
C10 C5 C6 112.84(18)
C10 C5 C4 107.32(16)
C6 C5 C4 115.63(19)
C10 C5 H5 106.9
C6 C5 H5 106.9
C4 C5 H5 106.9
O2 C7 O3 122.9(2)
O2 C7 C6 125.6(2)
O3 C7 C6 111.4(2)
C10 C19 H19A 120.0
C10 C19 H19B 120.0
H19A C19 H19B 120.0
C23 C22 C20 107.2(3)
C23 C22 H22 126.4
C20 C22 H22 126.4
C23 O5 C21 104.6(3)
C4 C29 H29A 109.5
C4 C29 H29B 109.5
H29A C29 H29B 109.5
C4 C29 H29C 109.5
H29A C29 H29C 109.5
H29B C29 H29C 109.5
C21 C20 C22 103.8(3)
C21 C20 C17 125.5(3)
C22 C20 C17 130.7(3)
C4 C28 H28A 109.5
C4 C28 H28B 109.5
H28A C28 H28B 109.5
C4 C28 H28C 109.5
H28A C28 H28C 109.5
H28B C28 H28C 109.5
C25 C26 H26A 109.5
C25 C26 H26B 109.5
H26A C26 H26B 109.5
C25 C26 H26C 109.5
H26A C26 H26C 109.5
H26B C26 H26C 109.5
C20 C21 O5 112.8(3)
C20 C21 H21 123.6
O5 C21 H21 123.6
C27 C31 H31A 109.5
C27 C31 H31B 109.5
H31A C31 H31B 109.5
C27 C31 H31C 109.5
H31A C31 H31C 109.5
H31B C31 H31C 109.5
O3 C24 H24A 109.5
O3 C24 H24B 109.5
H24A C24 H24B 109.5
O3 C24 H24C 109.5
H24A C24 H24C 109.5
H24B C24 H24C 109.5
C22 C23 O5 111.6(3)
C22 C23 H23 124.2
O5 C23 H23 124.2

loop_
_geom_bond_atom_site_label_1
_geom_bond_atom_site_label_2
_geom_bond_distance
O8 C27 1.350(3)
O8 C11 1.450(2)
O6 C25 1.344(3)
O6 C12 1.447(2)
O3 C7 1.326(3)
O3 C24 1.442(4)
O7 C25 1.188(3)
O4 C15 1.431(3)
O4 H4 0.8200
O2 C7 1.207(3)
O1 C3 1.209(3)
C14 C8 1.329(3)
C14 C13 1.523(3)
C14 C15 1.527(3)
C13 C12 1.529(3)
C13 C18 1.538(3)
C13 C17 1.558(3)
C12 C11 1.525(3)
C12 H12 0.9800
C30 C8 1.512(3)
C30 C2 1.567(3)
C30 H30A 0.9700
C30 H30B 0.9700
C17 C20 1.497(3)
C17 C16 1.536(3)
C17 H17 0.9800
O9 C27 1.198(3)
C10 C19 1.323(3)
C10 C1 1.511(3)
C10 C5 1.513(3)
C1 C9 1.556(3)
C1 C2 1.557(3)
C1 H1 0.9800
C9 C8 1.512(3)
C9 C11 1.531(3)
C9 H9 0.9800
C4 C29 1.536(3)
C4 C28 1.536(3)
C4 C3 1.541(3)
C4 C5 1.562(3)
C25 C26 1.496(4)
C11 H11 0.9800
C6 C7 1.497(3)
C6 C5 1.533(3)
C6 H6A 0.9700
C6 H6B 0.9700
C3 C2 1.515(3)
C15 C16 1.534(3)
C15 H15 0.9800
C27 C31 1.498(4)
C18 H18A 0.9600
C18 H18B 0.9600
C18 H18C 0.9600
C2 H2 0.9800
C16 H16A 0.9700
C16 H16B 0.9700
C5 H5 0.9800
C19 H19A 0.9300
C19 H19B 0.9300
C22 C23 1.329(5)
C22 C20 1.424(4)
C22 H22 0.9300
O5 C23 1.340(5)
O5 C21 1.358(4)
C29 H29A 0.9600
C29 H29B 0.9600
C29 H29C 0.9600
C20 C21 1.336(4)
C28 H28A 0.9600
C28 H28B 0.9600
C28 H28C 0.9600
C26 H26A 0.9600
C26 H26B 0.9600
C26 H26C 0.9600
C21 H21 0.9300
C31 H31A 0.9600
C31 H31B 0.9600
C31 H31C 0.9600
C24 H24A 0.9600
C24 H24B 0.9600
C24 H24C 0.9600
C23 H23 0.9300

loop_
_geom_hbond_atom_site_label_D
_geom_hbond_atom_site_label_H
_geom_hbond_atom_site_label_A
_geom_hbond_distance_DH
_geom_hbond_distance_HA
_geom_hbond_distance_DA
_geom_hbond_angle_DHA
O4 H4 O2 0.82 2.10 2.908(3) 169.3
